data_7129150
loop_
_publ_author_name
'Elvers, Benedict Josua'
'Krewald, Vera'
'Schulzke, Carola'
'Fischer, Christian'

_publ_section_title
;
 Reduction induced S-nucleophilicity in mono-dithiolene molybdenum
 complexes - in situ generation of sulfonium ligands
;
_journal_name_full 'Chemical Communications'
_journal_paper_doi 10.1039/D1CC05335C
_journal_year 2021
_chemical_formula_moiety 'C6 H6 O S3'
_chemical_formula_sum 'C6 H6 O S3'
_chemical_formula_weight 190.29
_space_group_crystal_system monoclinic
_space_group_IT_number 14
_space_group_name_Hall '-P 2ybc'
_space_group_name_H-M_alt 'P 1 21/c 1'
_atom_sites_solution_hydrogens geom
_atom_sites_solution_primary dual
_atom_sites_solution_secondary difmap
_audit_creation_method SHELXL-2018/3
_audit_update_record
;
2021-07-05 deposited with the CCDC.	2021-10-25 downloaded from the CCDC.
;
_cell_angle_alpha 90
_cell_angle_beta 100.66(3)
_cell_angle_gamma 90
_cell_formula_units_Z 8
_cell_length_a 11.986(2)
_cell_length_b 7.7681(16)
_cell_length_c 16.643(3)
_cell_measurement_reflns_used 6423
_cell_measurement_temperature 170(2)
_cell_measurement_theta_max 59.0
_cell_measurement_theta_min 3.9
_cell_volume 1522.9(5)
_computing_cell_refinement 'X-Area by STOE & Cie GmbH 2010'
_computing_data_collection 'X-Area by STOE & Cie GmbH 2010'
_computing_data_reduction 'X-Area by STOE & Cie GmbH 2010'
_computing_molecular_graphics 'XP Version 5.1 by Bruker AXS 1998'
_computing_publication_material 'CIFTAB (Sheldrick, 2015)'
_computing_structure_refinement 'SHELXL-2018/3 (Sheldrick, 2015)'
_computing_structure_solution 'SHELXT-2018/2 (Sheldrick, 2015)'
_diffrn_ambient_temperature 170(2)
_diffrn_detector_area_resol_mean 6.67
_diffrn_measured_fraction_theta_full 0.517
_diffrn_measured_fraction_theta_max 0.497
_diffrn_measurement_device_type 'STOE IPDS2T'
_diffrn_measurement_method \w
_diffrn_radiation_type MoK\a
_diffrn_radiation_wavelength 0.71073
_diffrn_reflns_av_R_equivalents 0.1013
_diffrn_reflns_av_unetI/netI 0.1183
_diffrn_reflns_Laue_measured_fraction_full 0.517
_diffrn_reflns_Laue_measured_fraction_max 0.497
_diffrn_reflns_limit_h_max 16
_diffrn_reflns_limit_h_min -16
_diffrn_reflns_limit_k_max 10
_diffrn_reflns_limit_k_min -10
_diffrn_reflns_limit_l_max 21
_diffrn_reflns_limit_l_min -21
_diffrn_reflns_number 6120
_diffrn_reflns_point_group_measured_fraction_full 0.517
_diffrn_reflns_point_group_measured_fraction_max 0.497
_diffrn_reflns_theta_full 25.242
_diffrn_reflns_theta_max 29.483
_diffrn_reflns_theta_min 2.491
_diffrn_source 'fine-focus sealed tube'
_exptl_absorpt_coefficient_mu 0.894
_exptl_absorpt_correction_T_max 0.9990
_exptl_absorpt_correction_T_min 0.9667
_exptl_absorpt_correction_type numerical
_exptl_absorpt_process_details 'face indexed'
_exptl_crystal_colour colourless
_exptl_crystal_density_diffrn 1.660
_exptl_crystal_description plate
_exptl_crystal_F_000 784
_exptl_crystal_size_max 0.226
_exptl_crystal_size_mid 0.178
_exptl_crystal_size_min 0.031
_refine_diff_density_max 0.312
_refine_diff_density_min -0.327
_refine_diff_density_rms 0.079
_refine_ls_extinction_method none
_refine_ls_goodness_of_fit_ref 0.991
_refine_ls_hydrogen_treatment constr
_refine_ls_matrix_type full
_refine_ls_number_parameters 181
_refine_ls_number_reflns 2109
_refine_ls_number_restraints 0
_refine_ls_restrained_S_all 0.991
_refine_ls_R_factor_all 0.1177
_refine_ls_R_factor_gt 0.0523
_refine_ls_shift/su_max 0.000
_refine_ls_shift/su_mean 0.000
_refine_ls_structure_factor_coef Fsqd
_refine_ls_weighting_details 'w=1/[\s^2^(Fo^2^)+(0.0429P)^2^] where P=(Fo^2^+2Fc^2^)/3'
_refine_ls_weighting_scheme calc
_refine_ls_wR_factor_gt 0.1000
_refine_ls_wR_factor_ref 0.1163
_reflns_Friedel_coverage 0.000
_reflns_number_gt 1192
_reflns_number_total 2109
_reflns_threshold_expression 'I > 2\s(I)'
_cod_data_source_file d1cc05335c2.cif
_cod_data_source_block BE-94-2B
_cod_original_cell_volume 1522.8(6)
_cod_original_sg_symbol_H-M 'P 21/c'
_cod_database_code 7129150
_shelx_shelxl_version_number 2018/3
_shelx_space_group_comment
;
The symmetry employed for this shelxl refinement is uniquely defined
by the following loop, which should always be used as a source of
symmetry information in preference to the above space-group names.
They are only intended as comments.
;
_shelx_estimated_absorpt_t_min 0.824
_shelx_estimated_absorpt_t_max 0.973
_exptl_absorpt_special_details
;
programs X-Red32 and X-Shape by STOE & Cie GmbH 2010
;

loop_
_space_group_symop_operation_xyz
'x, y, z'
'-x, y+1/2, -z+1/2'
'-x, -y, -z'
'x, -y-1/2, z-1/2'

loop_
_atom_site_label
_atom_site_type_symbol
_atom_site_fract_x
_atom_site_fract_y
_atom_site_fract_z
_atom_site_U_iso_or_equiv
_atom_site_adp_type
_atom_site_occupancy
_atom_site_site_symmetry_order
_atom_site_calc_flag
_atom_site_refinement_flags_posn
_atom_site_refinement_flags_adp
_atom_site_refinement_flags_occupancy
_atom_site_disorder_assembly
_atom_site_disorder_group
S1 S 0.4398(4) 0.2478(2) 0.57485(16) 0.0341(8) Uani 1 1 d . . . . .
S2 S 0.64691(18) 0.0409(2) 0.60016(11) 0.0346(5) Uani 1 1 d . . . . .
S3 S 0.34348(19) -0.1681(3) 0.72067(11) 0.0321(5) Uani 1 1 d . . . . .
O1 O 0.6316(5) 0.3520(8) 0.5370(3) 0.0515(18) Uani 1 1 d . . . . .
C1 C 0.5810(10) 0.2377(10) 0.5672(5) 0.041(3) Uani 1 1 d . . . . .
C2 C 0.4348(6) 0.0418(9) 0.6188(4) 0.0277(17) Uani 1 1 d . . . . .
C3 C 0.3233(6) -0.0077(9) 0.6407(4) 0.0295(17) Uani 1 1 d . . . . .
H3A H 0.272425 -0.053928 0.591760 0.035 Uiso 1 1 calc R U . . .
H3B H 0.286739 0.095422 0.659333 0.035 Uiso 1 1 calc R U . . .
C4 C 0.4282(8) -0.3110(11) 0.6708(5) 0.033(2) Uani 1 1 d . . . . .
H4A H 0.438977 -0.422100 0.700369 0.040 Uiso 1 1 calc R U . . .
H4B H 0.388978 -0.333749 0.614047 0.040 Uiso 1 1 calc R U . . .
C5 C 0.5400(15) -0.2295(11) 0.6702(7) 0.036(3) Uani 1 1 d . . . . .
H5A H 0.585188 -0.304571 0.640393 0.043 Uiso 1 1 calc R U . . .
H5B H 0.581709 -0.217720 0.727154 0.043 Uiso 1 1 calc R U . . .
C6 C 0.5270(6) -0.0506(8) 0.6295(4) 0.0274(16) Uani 1 1 d . . . . .
S4 S 1.06201(17) 0.7476(2) 0.58755(11) 0.0253(4) Uani 1 1 d . . . . .
S5 S 0.83205(14) 0.6048(2) 0.56017(9) 0.0248(4) Uani 1 1 d . . . . .
S6 S 1.12144(17) 0.2833(2) 0.73572(10) 0.0285(4) Uani 1 1 d . . . . .
O2 O 0.8803(4) 0.9152(5) 0.5136(3) 0.0342(11) Uani 1 1 d . . . . .
C7 C 0.9164(6) 0.7846(8) 0.5477(4) 0.0241(14) Uani 1 1 d . . . . .
C8 C 1.0451(6) 0.5425(8) 0.6254(4) 0.0213(14) Uani 1 1 d . . . . .
C9 C 1.1504(6) 0.4554(8) 0.6700(4) 0.0275(14) Uani 1 1 d . . . . .
H9A H 1.199020 0.542095 0.703312 0.033 Uiso 1 1 calc R U . . .
H9B H 1.193390 0.408687 0.629484 0.033 Uiso 1 1 calc R U . . .
C10 C 1.0081(7) 0.1828(8) 0.6649(4) 0.0303(15) Uani 1 1 d . . . . .
H10A H 1.037251 0.147017 0.615495 0.036 Uiso 1 1 calc R U . . .
H10B H 0.983246 0.077938 0.690391 0.036 Uiso 1 1 calc R U . . .
C11 C 0.9063(6) 0.3010(9) 0.6394(4) 0.0267(16) Uani 1 1 d . . . . .
H11A H 0.853474 0.247762 0.593276 0.032 Uiso 1 1 calc R U . . .
H11B H 0.865487 0.313570 0.685626 0.032 Uiso 1 1 calc R U . . .
C12 C 0.9406(6) 0.4761(9) 0.6140(4) 0.0274(16) Uani 1 1 d . . . . .

loop_
_atom_site_aniso_label
_atom_site_aniso_U_11
_atom_site_aniso_U_22
_atom_site_aniso_U_33
_atom_site_aniso_U_23
_atom_site_aniso_U_13
_atom_site_aniso_U_12
S1 0.045(2) 0.0234(10) 0.0282(10) 0.0033(7) -0.0072(10) -0.0065(9)
S2 0.0276(10) 0.0424(10) 0.0350(9) -0.0034(8) 0.0092(8) -0.0091(8)
S3 0.0308(10) 0.0368(9) 0.0283(8) 0.0057(7) 0.0042(8) -0.0059(8)
O1 0.051(4) 0.057(4) 0.044(3) 0.019(3) 0.004(3) -0.034(3)
C1 0.055(6) 0.030(5) 0.037(5) -0.003(3) 0.000(4) -0.025(4)
C2 0.033(5) 0.021(3) 0.026(3) -0.004(3) -0.002(3) -0.009(3)
C3 0.027(4) 0.032(4) 0.027(3) 0.004(3) 0.000(3) -0.001(3)
C4 0.047(6) 0.022(4) 0.031(4) -0.001(3) 0.008(4) 0.004(4)
C5 0.027(5) 0.041(5) 0.039(5) -0.012(4) 0.006(4) 0.014(5)
C6 0.023(4) 0.026(3) 0.031(3) -0.003(3) -0.003(3) 0.001(3)
S4 0.0243(9) 0.0181(8) 0.0339(10) 0.0075(7) 0.0064(8) -0.0012(8)
S5 0.0211(8) 0.0260(7) 0.0265(8) 0.0007(6) 0.0021(7) -0.0038(7)
S6 0.0362(10) 0.0252(9) 0.0244(8) 0.0061(7) 0.0065(8) 0.0079(7)
O2 0.037(3) 0.027(2) 0.038(3) 0.0162(19) 0.006(2) 0.008(2)
C7 0.030(4) 0.020(3) 0.023(3) 0.001(3) 0.006(3) 0.002(3)
C8 0.027(4) 0.022(3) 0.014(3) -0.002(2) 0.002(3) -0.001(3)
C9 0.027(3) 0.021(3) 0.032(3) 0.006(3) -0.001(3) 0.000(3)
C10 0.051(5) 0.016(3) 0.026(3) 0.003(2) 0.012(3) -0.010(3)
C11 0.024(4) 0.025(3) 0.031(3) 0.006(3) 0.003(3) -0.001(3)
C12 0.026(4) 0.026(3) 0.031(4) -0.007(3) 0.005(3) -0.001(3)

loop_
_atom_type_symbol
_atom_type_description
_atom_type_scat_dispersion_real
_atom_type_scat_dispersion_imag
_atom_type_scat_source
C C 0.0033 0.0016 'International Tables Vol C Tables 4.2.6.8 and 6.1.1.4'
H H 0.0000 0.0000 'International Tables Vol C Tables 4.2.6.8 and 6.1.1.4'
O O 0.0106 0.0060 'International Tables Vol C Tables 4.2.6.8 and 6.1.1.4'
S S 0.1246 0.1234 'International Tables Vol C Tables 4.2.6.8 and 6.1.1.4'

loop_
_geom_angle_atom_site_label_1
_geom_angle_atom_site_label_2
_geom_angle_atom_site_label_3
_geom_angle
_geom_angle_site_symmetry_1
_geom_angle_site_symmetry_3
_geom_angle_publ_flag
C1 S1 C2 95.7(4) . . ?
C6 S2 C1 95.4(5) . . ?
C4 S3 C3 95.5(4) . . ?
O1 C1 S1 124.2(8) . . ?
O1 C1 S2 121.7(10) . . ?
S1 C1 S2 114.0(5) . . ?
C6 C2 C3 126.7(7) . . ?
C6 C2 S1 117.6(6) . . ?
C3 C2 S1 115.7(5) . . ?
C2 C3 S3 110.6(5) . . ?
C2 C3 H3A 109.5 . . ?
S3 C3 H3A 109.5 . . ?
C2 C3 H3B 109.5 . . ?
S3 C3 H3B 109.5 . . ?
H3A C3 H3B 108.1 . . ?
C5 C4 S3 109.0(7) . . ?
C5 C4 H4A 109.9 . . ?
S3 C4 H4A 109.9 . . ?
C5 C4 H4B 109.9 . . ?
S3 C4 H4B 109.9 . . ?
H4A C4 H4B 108.3 . . ?
C4 C5 C6 111.7(10) . . ?
C4 C5 H5A 109.3 . . ?
C6 C5 H5A 109.3 . . ?
C4 C5 H5B 109.3 . . ?
C6 C5 H5B 109.3 . . ?
H5A C5 H5B 107.9 . . ?
C2 C6 C5 124.8(10) . . ?
C2 C6 S2 117.3(6) . . ?
C5 C6 S2 117.8(8) . . ?
C8 S4 C7 96.4(3) . . ?
C12 S5 C7 97.2(3) . . ?
C9 S6 C10 97.5(3) . . ?
O2 C7 S5 124.1(6) . . ?
O2 C7 S4 123.8(5) . . ?
S5 C7 S4 112.0(3) . . ?
C12 C8 C9 125.3(6) . . ?
C12 C8 S4 118.1(6) . . ?
C9 C8 S4 116.6(5) . . ?
C8 C9 S6 113.3(5) . . ?
C8 C9 H9A 108.9 . . ?
S6 C9 H9A 108.9 . . ?
C8 C9 H9B 108.9 . . ?
S6 C9 H9B 108.9 . . ?
H9A C9 H9B 107.7 . . ?
C11 C10 S6 112.9(5) . . ?
C11 C10 H10A 109.0 . . ?
S6 C10 H10A 109.0 . . ?
C11 C10 H10B 109.0 . . ?
S6 C10 H10B 109.0 . . ?
H10A C10 H10B 107.8 . . ?
C12 C11 C10 112.1(6) . . ?
C12 C11 H11A 109.2 . . ?
C10 C11 H11A 109.2 . . ?
C12 C11 H11B 109.2 . . ?
C10 C11 H11B 109.2 . . ?
H11A C11 H11B 107.9 . . ?
C8 C12 C11 127.4(7) . . ?
C8 C12 S5 116.1(6) . . ?
C11 C12 S5 116.4(5) . . ?

loop_
_geom_bond_atom_site_label_1
_geom_bond_atom_site_label_2
_geom_bond_distance
_geom_bond_site_symmetry_2
_geom_bond_publ_flag
S1 C1 1.722(13) . ?
S1 C2 1.765(7) . ?
S2 C6 1.751(8) . ?
S2 C1 1.762(10) . ?
S3 C4 1.806(9) . ?
S3 C3 1.807(6) . ?
O1 C1 1.233(10) . ?
C2 C6 1.302(10) . ?
C2 C3 1.499(10) . ?
C3 H3A 0.9900 . ?
C3 H3B 0.9900 . ?
C4 C5 1.484(19) . ?
C4 H4A 0.9900 . ?
C4 H4B 0.9900 . ?
C5 C6 1.542(11) . ?
C5 H5A 0.9900 . ?
C5 H5B 0.9900 . ?
S4 C8 1.739(6) . ?
S4 C7 1.772(7) . ?
S5 C12 1.751(7) . ?
S5 C7 1.759(7) . ?
S6 C9 1.802(6) . ?
S6 C10 1.804(7) . ?
O2 C7 1.203(7) . ?
C8 C12 1.336(12) . ?
C8 C9 1.502(9) . ?
C9 H9A 0.9900 . ?
C9 H9B 0.9900 . ?
C10 C11 1.524(10) . ?
C10 H10A 0.9900 . ?
C10 H10B 0.9900 . ?
C11 C12 1.504(10) . ?
C11 H11A 0.9900 . ?
C11 H11B 0.9900 . ?

loop_
_geom_hbond_atom_site_label_D
_geom_hbond_atom_site_label_H
_geom_hbond_atom_site_label_A
_geom_hbond_distance_DH
_geom_hbond_distance_HA
_geom_hbond_distance_DA
_geom_hbond_angle_DHA
_geom_hbond_site_symmetry_A
_geom_hbond_publ_flag
C3 H3A S4 0.99 2.95 3.630(7) 127.1 1_445 yes
C3 H3A O2 0.99 2.53 3.279(8) 132.3 3_666 yes
C3 H3B S6 0.99 2.93 3.857(8) 155.8 1_455 yes
C4 H4B O1 0.99 2.48 3.414(10) 156.4 3_656 yes
C9 H9A S3 0.99 2.82 3.727(7) 152.4 1_665 yes
C10 H10A O2 0.99 2.57 3.558(8) 174.3 3_766 yes
C10 H10B S6 0.99 2.98 3.966(6) 172.5 2_746 yes
C11 H11A S2 0.99 2.97 3.663(8) 127.8 . yes
